data_7234747
loop_
_publ_author_name
'Peng, Fu'
'Zhao, Qian'
'Huang, Wei'
'Liu, Shuai-Jiang'
'Zhong, Ya-Jun'
'Mao, Qing'
'Zhang, Nan'
'He, Gu'
'Han, Bo'

_publ_section_title
;
 Amine-catalyzed and functional group-controlled chemo- and regioselective
 synthesis of multi-functionalized CF3-benzene via a metal-free process
;
_journal_name_full 'Green Chemistry'
_journal_paper_doi 10.1039/C9GC02694K
_journal_year 2019
_chemical_formula_moiety 'C22 H15 Br N O2'
_chemical_formula_sum 'C22 H15 Br N O2'
_chemical_formula_weight 405.26
_space_group_crystal_system monoclinic
_space_group_IT_number 15
_space_group_name_Hall '-I 2ya'
_space_group_name_H-M_alt 'I 1 2/a 1'
_symmetry_space_group_name_Hall '-I 2ya'
_symmetry_space_group_name_H-M 'I 1 2/a 1'
_atom_sites_solution_hydrogens geom
_atom_sites_solution_primary direct
_audit_creation_date 2018-01-19
_audit_creation_method
;
Olex2 1.2
(compiled 2017.08.10 svn.r3458 for OlexSys, GUI svn.r5381)
;
_audit_update_record
;
2019-02-20 deposited with the CCDC.    2019-10-16 downloaded from the CCDC.
;
_cell_angle_alpha 90
_cell_angle_beta 90.675(3)
_cell_angle_gamma 90
_cell_formula_units_Z 8
_cell_length_a 15.8840(6)
_cell_length_b 7.2300(2)
_cell_length_c 32.8613(11)
_cell_measurement_reflns_used 4245
_cell_measurement_temperature 292.4(5)
_cell_measurement_theta_max 72.3090
_cell_measurement_theta_min 5.3720
_cell_volume 3773.6(2)
_computing_cell_refinement
;
CrysAlisPro, Agilent Technologies,
Version 1.171.37.35 (release 13-08-2014 CrysAlis171 .NET)
(compiled Aug 13 2014,18:06:01)
;
_computing_data_collection
;
CrysAlisPro, Agilent Technologies,
Version 1.171.37.35 (release 13-08-2014 CrysAlis171 .NET)
(compiled Aug 13 2014,18:06:01)
;
_computing_data_reduction
;
CrysAlisPro, Agilent Technologies,
Version 1.171.37.35 (release 13-08-2014 CrysAlis171 .NET)
(compiled Aug 13 2014,18:06:01)
;
_computing_molecular_graphics 'Olex2 (Dolomanov et al., 2009)'
_computing_publication_material 'Olex2 (Dolomanov et al., 2009)'
_computing_structure_refinement 'ShelXL (Sheldrick, 2015)'
_computing_structure_solution 'ShelXT (Sheldrick, 2015)'
_diffrn_ambient_environment air
_diffrn_ambient_temperature 292.4(5)
_diffrn_detector 'CCD plate'
_diffrn_detector_area_resol_mean 15.9595
_diffrn_detector_type EosS2
_diffrn_measured_fraction_theta_full 0.997
_diffrn_measured_fraction_theta_max 0.979
_diffrn_measurement_details
;
#__ type_ start__ end____ width___ exp.time_
  1 omega   10.00  104.00   1.0000    1.0000
omega____ theta____ kappa____ phi______ frames
    -       36.4171   77.0000   60.0000 94

#__ type_ start__ end____ width___ exp.time_
  2 omega   10.00  104.00   1.0000    1.0000
omega____ theta____ kappa____ phi______ frames
    -       36.4171   77.0000   90.0000 94

#__ type_ start__ end____ width___ exp.time_
  3 omega    1.00   75.00   1.0000    1.0000
omega____ theta____ kappa____ phi______ frames
    -       36.4171  -99.0000   30.0000 74

#__ type_ start__ end____ width___ exp.time_
  4 omega    1.00   75.00   1.0000    1.0000
omega____ theta____ kappa____ phi______ frames
    -       36.4171  -99.0000 -150.0000 74

#__ type_ start__ end____ width___ exp.time_
  5 omega   20.00  104.00   1.0000    1.0000
omega____ theta____ kappa____ phi______ frames
    -       36.4171   57.0000 -180.0000 84

#__ type_ start__ end____ width___ exp.time_
  6 omega   10.00  104.00   1.0000    1.0000
omega____ theta____ kappa____ phi______ frames
    -       36.4171   77.0000   30.0000 94

#__ type_ start__ end____ width___ exp.time_
  7 omega   40.00   98.00   1.0000    3.0200
omega____ theta____ kappa____ phi______ frames
    -      108.0000  -45.0000 -150.0000 58

#__ type_ start__ end____ width___ exp.time_
  8 omega  100.00  178.00   1.0000    3.0200
omega____ theta____ kappa____ phi______ frames
    -      108.0000  111.0000 -120.0000 78

#__ type_ start__ end____ width___ exp.time_
  9 omega   39.00  109.00   1.0000    3.0200
omega____ theta____ kappa____ phi______ frames
    -      108.0000  -94.0000 -120.0000 70

#__ type_ start__ end____ width___ exp.time_
 10 omega   38.00   91.00   1.0000    3.0200
omega____ theta____ kappa____ phi______ frames
    -      108.0000  -30.0000  -60.0000 53

#__ type_ start__ end____ width___ exp.time_
 11 omega   38.00   91.00   1.0000    3.0200
omega____ theta____ kappa____ phi______ frames
    -      108.0000  -30.0000  -90.0000 53

#__ type_ start__ end____ width___ exp.time_
 12 omega   40.00   98.00   1.0000    3.0200
omega____ theta____ kappa____ phi______ frames
    -      108.0000  -45.0000  120.0000 58

#__ type_ start__ end____ width___ exp.time_
 13 omega   40.00   98.00   1.0000    3.0200
omega____ theta____ kappa____ phi______ frames
    -      108.0000  -45.0000   90.0000 58

#__ type_ start__ end____ width___ exp.time_
 14 omega   41.00  126.00   1.0000    3.0200
omega____ theta____ kappa____ phi______ frames
    -      108.0000  -61.0000 -120.0000 85

#__ type_ start__ end____ width___ exp.time_
 15 omega   39.00  177.00   1.0000    3.0200
omega____ theta____ kappa____ phi______ frames
    -      108.0000    0.0000  120.0000 138

#__ type_ start__ end____ width___ exp.time_
 16 omega  -33.00   23.00   1.0000    1.0000
omega____ theta____ kappa____ phi______ frames
    -       36.4171  -38.0000  120.0000 56

#__ type_ start__ end____ width___ exp.time_
 17 omega   18.00  106.00   1.0000    1.0000
omega____ theta____ kappa____ phi______ frames
    -       36.4171   38.0000  -60.0000 88
;
_diffrn_measurement_device 'four-circle diffractometer'
_diffrn_measurement_device_type 'New Gemini, Dual, Cu at zero, EosS2'
_diffrn_measurement_method '\w scans'
_diffrn_orient_matrix_UB_11 0.0810389000
_diffrn_orient_matrix_UB_12 0.0795430000
_diffrn_orient_matrix_UB_13 -0.0184419000
_diffrn_orient_matrix_UB_21 -0.0352519000
_diffrn_orient_matrix_UB_22 -0.0366985000
_diffrn_orient_matrix_UB_23 -0.0431493000
_diffrn_orient_matrix_UB_31 -0.0397794000
_diffrn_orient_matrix_UB_32 0.1942416000
_diffrn_orient_matrix_UB_33 -0.0005976000
_diffrn_radiation_monochromator graphite
_diffrn_radiation_probe x-ray
_diffrn_radiation_type CuK\a
_diffrn_radiation_wavelength 1.54184
_diffrn_reflns_av_R_equivalents 0.0337
_diffrn_reflns_av_unetI/netI 0.0270
_diffrn_reflns_Laue_measured_fraction_full 0.997
_diffrn_reflns_Laue_measured_fraction_max 0.979
_diffrn_reflns_limit_h_max 16
_diffrn_reflns_limit_h_min -19
_diffrn_reflns_limit_k_max 8
_diffrn_reflns_limit_k_min -5
_diffrn_reflns_limit_l_max 40
_diffrn_reflns_limit_l_min -36
_diffrn_reflns_number 10640
_diffrn_reflns_point_group_measured_fraction_full 0.997
_diffrn_reflns_point_group_measured_fraction_max 0.979
_diffrn_reflns_theta_full 67.684
_diffrn_reflns_theta_max 72.534
_diffrn_reflns_theta_min 5.385
_diffrn_source 'Enhance (Cu) X-ray Source'
_exptl_absorpt_coefficient_mu 3.089
_exptl_absorpt_correction_T_max 1.00000
_exptl_absorpt_correction_T_min 0.41109
_exptl_absorpt_correction_type multi-scan
_exptl_absorpt_process_details
;
CrysAlisPro, Agilent Technologies,
Version 1.171.37.35 (release 13-08-2014 CrysAlis171 .NET)
(compiled Aug 13 2014,18:06:01)
Empirical absorption correction using spherical harmonics,
 implemented in SCALE3 ABSPACK scaling algorithm.
;
_exptl_crystal_colour 'clear light colourless'
_exptl_crystal_colour_lustre clear
_exptl_crystal_colour_modifier light
_exptl_crystal_colour_primary colourless
_exptl_crystal_density_diffrn 1.427
_exptl_crystal_description block
_exptl_crystal_F_000 1640
_exptl_crystal_size_max 0.6
_exptl_crystal_size_mid 0.4
_exptl_crystal_size_min 0.3
_refine_diff_density_max 0.473
_refine_diff_density_min -0.750
_refine_diff_density_rms 0.092
_refine_ls_extinction_method none
_refine_ls_goodness_of_fit_ref 1.022
_refine_ls_hydrogen_treatment constr
_refine_ls_matrix_type full
_refine_ls_number_parameters 236
_refine_ls_number_reflns 3658
_refine_ls_number_restraints 0
_refine_ls_restrained_S_all 1.022
_refine_ls_R_factor_all 0.0641
_refine_ls_R_factor_gt 0.0582
_refine_ls_shift/su_max 0.002
_refine_ls_shift/su_mean 0.000
_refine_ls_structure_factor_coef Fsqd
_refine_ls_weighting_details 'w=1/[\s^2^(Fo^2^)+(0.1151P)^2^+1.7496P] where P=(Fo^2^+2Fc^2^)/3'
_refine_ls_weighting_scheme calc
_refine_ls_wR_factor_gt 0.1593
_refine_ls_wR_factor_ref 0.1688
_reflns_Friedel_coverage 0.000
_reflns_number_gt 3126
_reflns_number_total 3658
_reflns_threshold_expression 'I > 2\s(I)'
_cod_data_source_file c9gc02694k2.cif
_cod_data_source_block lq-hb-zq-02061
_cod_original_cell_volume 3773.5(2)
_cod_database_code 7234747
_shelx_shelxl_version_number 2014/7
_shelx_space_group_comment
;
The symmetry employed for this shelxl refinement is uniquely defined
by the following loop, which should always be used as a source of
symmetry information in preference to the above space-group names.
They are only intended as comments.
;
_reflns_odcompleteness_completeness 99.62
_reflns_odcompleteness_iscentric 1
_reflns_odcompleteness_theta 66.97
_olex2_refinement_description
;
1. Fixed Uiso
 At 1.2 times of:
  All C(H) groups
 At 1.5 times of:
  All C(H,H,H) groups
2.a Aromatic/amide H refined with riding coordinates:
 C4(H4), C8(H8), C9(H9), C5(H5), C1(H1), C19(H19), C2(H2), C15(H15), C18(H18),
 C17(H17), C16(H16), C21(H21)
2.b Idealised Me refined as rotating group:
 C22(H22A,H22B,H22C)
;
_olex2_submission_special_instructions 'No special instructions were received'

loop_
_space_group_symop_operation_xyz
'x, y, z'
'-x+1/2, y, -z'
'x+1/2, y+1/2, z+1/2'
'-x+1, y+1/2, -z+1/2'
'-x, -y, -z'
'x-1/2, -y, z'
'-x+1/2, -y+1/2, -z+1/2'
'x, -y+1/2, z+1/2'

loop_
_atom_site_label
_atom_site_type_symbol
_atom_site_fract_x
_atom_site_fract_y
_atom_site_fract_z
_atom_site_U_iso_or_equiv
_atom_site_adp_type
_atom_site_occupancy
_atom_site_site_symmetry_order
_atom_site_calc_flag
_atom_site_refinement_flags_posn
Br1 Br 0.61815(3) 1.30356(5) 0.51970(2) 0.0798(2) Uani 1 1 d .
O2 O 0.59558(15) 0.0557(3) 0.32001(8) 0.0719(7) Uani 1 1 d .
O1 O 0.5159(2) 0.2441(5) 0.28385(9) 0.0993(11) Uani 1 1 d .
C11 C 0.65113(15) 0.3884(4) 0.36424(8) 0.0459(5) Uani 1 1 d .
N1 N 0.80606(16) 0.6163(4) 0.41894(10) 0.0689(7) Uani 1 1 d .
C12 C 0.65738(15) 0.5318(4) 0.39278(8) 0.0467(5) Uani 1 1 d .
C14 C 0.72757(16) 0.2804(4) 0.35300(9) 0.0485(6) Uani 1 1 d .
C13 C 0.74040(17) 0.5798(4) 0.40824(9) 0.0518(6) Uani 1 1 d .
C7 C 0.58726(17) 0.6397(4) 0.40431(8) 0.0501(6) Uani 1 1 d .
C6 C 0.59369(17) 0.7960(4) 0.43264(9) 0.0494(6) Uani 1 1 d .
C10 C 0.57307(16) 0.3544(4) 0.34564(8) 0.0491(6) Uani 1 1 d .
C4 C 0.5618(2) 1.1140(4) 0.44850(10) 0.0596(7) Uani 1 1 d .
H4 H 0.5370 1.2261 0.4413 0.072 Uiso 1 1 calc R
C8 C 0.50999(18) 0.5969(5) 0.38553(10) 0.0583(7) Uani 1 1 d .
H8 H 0.4621 0.6626 0.3927 0.070 Uiso 1 1 calc R
C9 C 0.50362(17) 0.4606(5) 0.35686(10) 0.0580(7) Uani 1 1 d .
H9 H 0.4517 0.4379 0.3445 0.070 Uiso 1 1 calc R
C20 C 0.55944(18) 0.2144(4) 0.31290(9) 0.0543(7) Uani 1 1 d .
C5 C 0.55581(19) 0.9636(4) 0.42277(9) 0.0573(7) Uani 1 1 d .
H5 H 0.5259 0.9746 0.3984 0.069 Uiso 1 1 calc R
C1 C 0.6350(2) 0.7825(4) 0.47027(9) 0.0575(7) Uani 1 1 d .
H1 H 0.6591 0.6704 0.4779 0.069 Uiso 1 1 calc R
C19 C 0.76050(18) 0.1489(5) 0.37935(11) 0.0615(7) Uani 1 1 d .
H19 H 0.7369 0.1328 0.4049 0.074 Uiso 1 1 calc R
C3 C 0.60481(19) 1.0965(4) 0.48485(9) 0.0581(7) Uani 1 1 d .
C2 C 0.6408(2) 0.9302(5) 0.49617(10) 0.0630(7) Uani 1 1 d .
H2 H 0.6687 0.9188 0.5211 0.076 Uiso 1 1 calc R
C15 C 0.7650(2) 0.3057(5) 0.31574(12) 0.0692(9) Uani 1 1 d .
H15 H 0.7444 0.3951 0.2979 0.083 Uiso 1 1 calc R
C18 C 0.8281(2) 0.0417(5) 0.36800(15) 0.0779(11) Uani 1 1 d .
H18 H 0.8491 -0.0477 0.3857 0.093 Uiso 1 1 calc R
C17 C 0.8640(2) 0.0656(6) 0.33141(15) 0.0844(12) Uani 1 1 d .
H17 H 0.9095 -0.0071 0.3240 0.101 Uiso 1 1 calc R
C16 C 0.8330(3) 0.1980(6) 0.30498(15) 0.0877(13) Uani 1 1 d .
H16 H 0.8581 0.2149 0.2798 0.105 Uiso 1 1 calc R
C21 C 0.5864(3) -0.0857(7) 0.28873(17) 0.1082(18) Uani 1 1 d .
H21 H 0.5385 -0.1004 0.2725 0.130 Uiso 1 1 calc R
C22 C 0.6567(4) -0.1945(9) 0.2860(2) 0.131(3) Uani 1 1 d .
H22A H 0.7013 -0.1251 0.2737 0.197 Uiso 1 1 calc GR
H22B H 0.6441 -0.3011 0.2696 0.197 Uiso 1 1 calc GR
H22C H 0.6741 -0.2334 0.3127 0.197 Uiso 1 1 calc GR

loop_
_atom_site_aniso_label
_atom_site_aniso_U_11
_atom_site_aniso_U_22
_atom_site_aniso_U_33
_atom_site_aniso_U_23
_atom_site_aniso_U_13
_atom_site_aniso_U_12
Br1 0.1011(4) 0.0627(3) 0.0760(3) -0.01862(16) 0.0167(2) -0.01388(17)
O2 0.0753(14) 0.0647(14) 0.0751(14) -0.0241(12) -0.0219(11) 0.0105(11)
O1 0.137(3) 0.0887(18) 0.0710(16) -0.0086(15) -0.0477(18) 0.0163(19)
C11 0.0450(12) 0.0445(13) 0.0481(12) 0.0055(10) 0.0005(9) -0.0016(10)
N1 0.0526(14) 0.0613(17) 0.093(2) -0.0040(14) -0.0132(12) -0.0033(12)
C12 0.0427(11) 0.0468(13) 0.0505(13) 0.0041(10) -0.0034(9) -0.0006(10)
C14 0.0432(12) 0.0447(14) 0.0577(15) -0.0037(11) -0.0015(10) -0.0033(10)
C13 0.0525(14) 0.0414(13) 0.0613(15) 0.0008(11) -0.0045(11) 0.0009(11)
C7 0.0506(13) 0.0472(14) 0.0524(14) 0.0034(11) -0.0012(10) 0.0015(11)
C6 0.0467(12) 0.0485(15) 0.0532(14) 0.0008(11) 0.0034(10) -0.0007(10)
C10 0.0472(13) 0.0507(14) 0.0491(13) 0.0026(11) -0.0033(10) -0.0038(11)
C4 0.0682(17) 0.0497(16) 0.0611(16) 0.0050(13) 0.0087(13) 0.0060(13)
C8 0.0457(13) 0.0632(18) 0.0661(17) -0.0058(14) -0.0008(11) 0.0084(12)
C9 0.0438(13) 0.0666(18) 0.0635(16) -0.0029(14) -0.0067(11) 0.0017(12)
C20 0.0496(13) 0.0617(18) 0.0514(15) -0.0006(12) -0.0025(11) -0.0032(12)
C5 0.0618(15) 0.0556(16) 0.0545(15) 0.0045(12) 0.0004(12) 0.0068(13)
C1 0.0653(16) 0.0512(17) 0.0558(16) 0.0034(12) -0.0032(13) 0.0054(12)
C19 0.0488(14) 0.0604(17) 0.0751(19) 0.0097(15) -0.0026(12) 0.0017(13)
C3 0.0621(16) 0.0524(16) 0.0601(16) -0.0055(13) 0.0133(12) -0.0082(12)
C2 0.0672(17) 0.0680(19) 0.0537(15) -0.0005(14) -0.0007(13) 0.0010(14)
C15 0.0619(17) 0.076(2) 0.070(2) 0.0067(16) 0.0131(15) 0.0057(15)
C18 0.0503(16) 0.060(2) 0.123(3) 0.011(2) -0.0052(18) 0.0070(14)
C17 0.0549(17) 0.072(2) 0.126(3) -0.013(2) 0.0147(19) 0.0106(16)
C16 0.075(2) 0.098(3) 0.091(3) -0.009(2) 0.033(2) 0.005(2)
C21 0.098(3) 0.104(3) 0.122(4) -0.070(3) -0.032(3) 0.022(3)
C22 0.119(4) 0.121(5) 0.153(5) -0.074(4) -0.020(4) 0.034(3)

loop_
_atom_type_symbol
_atom_type_description
_atom_type_scat_dispersion_real
_atom_type_scat_dispersion_imag
_atom_type_scat_source
C C 0.0181 0.0091 'International Tables Vol C Tables 4.2.6.8 and 6.1.1.4'
H H 0.0000 0.0000 'International Tables Vol C Tables 4.2.6.8 and 6.1.1.4'
Br Br -0.6763 1.2805 'International Tables Vol C Tables 4.2.6.8 and 6.1.1.4'
N N 0.0311 0.0180 'International Tables Vol C Tables 4.2.6.8 and 6.1.1.4'
O O 0.0492 0.0322 'International Tables Vol C Tables 4.2.6.8 and 6.1.1.4'

loop_
_geom_angle_atom_site_label_1
_geom_angle_atom_site_label_2
_geom_angle_atom_site_label_3
_geom_angle
C20 O2 C21 116.8(3)
C12 C11 C14 120.1(2)
C10 C11 C12 118.6(2)
C10 C11 C14 121.3(2)
C11 C12 C13 118.0(2)
C11 C12 C7 122.5(2)
C7 C12 C13 119.3(3)
C19 C14 C11 120.4(3)
C15 C14 C11 120.7(3)
C15 C14 C19 118.9(3)
N1 C13 C12 177.6(3)
C12 C7 C6 123.1(2)
C8 C7 C12 116.6(3)
C8 C7 C6 120.2(3)
C5 C6 C7 119.8(3)
C5 C6 C1 117.7(3)
C1 C6 C7 122.4(3)
C11 C10 C20 123.7(3)
C9 C10 C11 119.1(3)
C9 C10 C20 117.1(2)
C5 C4 H4 120.3
C3 C4 H4 120.3
C3 C4 C5 119.3(3)
C7 C8 H8 119.3
C9 C8 C7 121.3(3)
C9 C8 H8 119.3
C10 C9 H9 119.1
C8 C9 C10 121.7(3)
C8 C9 H9 119.1
O2 C20 C10 114.1(2)
O1 C20 O2 123.6(3)
O1 C20 C10 122.2(3)
C6 C5 H5 119.4
C4 C5 C6 121.2(3)
C4 C5 H5 119.4
C6 C1 H1 119.2
C2 C1 C6 121.6(3)
C2 C1 H1 119.2
C14 C19 H19 119.8
C18 C19 C14 120.4(3)
C18 C19 H19 119.8
C4 C3 Br1 120.2(2)
C4 C3 C2 121.0(3)
C2 C3 Br1 118.8(2)
C1 C2 C3 119.2(3)
C1 C2 H2 120.4
C3 C2 H2 120.4
C14 C15 H15 120.0
C14 C15 C16 119.9(4)
C16 C15 H15 120.0
C19 C18 H18 119.7
C17 C18 C19 120.5(4)
C17 C18 H18 119.7
C18 C17 H17 120.0
C18 C17 C16 120.0(3)
C16 C17 H17 120.0
C15 C16 H16 119.9
C17 C16 C15 120.3(4)
C17 C16 H16 119.9
O2 C21 H21 124.0
C22 C21 O2 112.0(4)
C22 C21 H21 124.0
C21 C22 H22A 109.5
C21 C22 H22B 109.5
C21 C22 H22C 109.5
H22A C22 H22B 109.5
H22A C22 H22C 109.5
H22B C22 H22C 109.5

loop_
_geom_bond_atom_site_label_1
_geom_bond_atom_site_label_2
_geom_bond_distance
Br1 C3 1.895(3)
O2 C20 1.303(4)
O2 C21 1.455(4)
O1 C20 1.191(4)
C11 C12 1.401(4)
C11 C14 1.494(4)
C11 C10 1.398(4)
N1 C13 1.128(4)
C12 C13 1.450(4)
C12 C7 1.415(4)
C14 C19 1.384(4)
C14 C15 1.379(5)
C7 C6 1.467(4)
C7 C8 1.402(4)
C6 C5 1.390(4)
C6 C1 1.396(4)
C10 C9 1.397(4)
C10 C20 1.491(4)
C4 H4 0.9300
C4 C5 1.380(5)
C4 C3 1.375(5)
C8 H8 0.9300
C8 C9 1.366(4)
C9 H9 0.9300
C5 H5 0.9300
C1 H1 0.9300
C1 C2 1.368(5)
C19 H19 0.9300
C19 C18 1.379(5)
C3 C2 1.380(5)
C2 H2 0.9300
C15 H15 0.9300
C15 C16 1.382(5)
C18 H18 0.9300
C18 C17 1.348(6)
C17 H17 0.9300
C17 C16 1.379(7)
C16 H16 0.9300
C21 H21 0.9300
C21 C22 1.370(7)
C22 H22A 0.9600
C22 H22B 0.9600
C22 H22C 0.9600
